data_7010884
loop_
_publ_author_name
'Browne, Julian M. W.'
'Wikaira, Jan'
'Hartshorn, Richard M.'

_publ_section_title
;
 Polydentate ligand construction: a re-examination of an intramolecular
 condensation reactionElectronic supplementary information (ESI)
 available: crystal data tables. See
 http://www.rsc.org/suppdata/dt/b1/b104976n/
;
_journal_issue 23
_journal_name_full 'Journal of the Chemical Society, Dalton Transactions'
_journal_page_first 3513
_journal_paper_doi 10.1039/b104976n
_journal_year 2001
_chemical_formula_sum 'C10 H29 Cl5 Co N5 O2 Zn'
_chemical_formula_weight 552.93
_space_group_IT_number 14
_symmetry_cell_setting monoclinic
_symmetry_space_group_name_Hall '-P 2ybc'
_symmetry_space_group_name_H-M 'P 1 21/c 1'
_atom_sites_solution_hydrogens geom
_atom_sites_solution_primary direct
_atom_sites_solution_secondary difmap
_audit_creation_method SHELXL-97
_cell_angle_alpha 90.00
_cell_angle_beta 98.980(4)
_cell_angle_gamma 90.00
_cell_formula_units_Z 4
_cell_length_a 10.548(3)
_cell_length_b 8.838(2)
_cell_length_c 22.210(6)
_cell_measurement_temperature 163(2)
_cell_volume 2045.1(9)
_computing_structure_refinement 'SHELXL-97 (Sheldrick, 1997)'
_computing_structure_solution 'SHELXS-97 (Sheldrick, 1990)'
_diffrn_ambient_temperature 163(2)
_diffrn_measured_fraction_theta_full 0.994
_diffrn_measured_fraction_theta_max 0.994
_diffrn_radiation_monochromator graphite
_diffrn_radiation_source 'fine-focus sealed tube'
_diffrn_radiation_type MoK\a
_diffrn_radiation_wavelength 0.71073
_diffrn_reflns_av_R_equivalents 0.0377
_diffrn_reflns_av_sigmaI/netI 0.0410
_diffrn_reflns_limit_h_max 13
_diffrn_reflns_limit_h_min -13
_diffrn_reflns_limit_k_max 11
_diffrn_reflns_limit_k_min -4
_diffrn_reflns_limit_l_max 27
_diffrn_reflns_limit_l_min -27
_diffrn_reflns_number 15317
_diffrn_reflns_theta_full 26.38
_diffrn_reflns_theta_max 26.38
_diffrn_reflns_theta_min 2.48
_exptl_absorpt_coefficient_mu 2.651
_exptl_absorpt_correction_T_max 1.0000
_exptl_absorpt_correction_T_min 0.8806
_exptl_absorpt_correction_type multi-scan
_exptl_absorpt_process_details 'Blessing, Acta Cryst. (1995) A51 pp33-38'
_exptl_crystal_colour Red
_exptl_crystal_density_diffrn 1.796
_exptl_crystal_density_method 'not measured'
_exptl_crystal_description Block
_exptl_crystal_F_000 1128
_exptl_crystal_size_max 0.42
_exptl_crystal_size_mid 0.22
_exptl_crystal_size_min 0.20
_refine_diff_density_max 0.408
_refine_diff_density_min -0.413
_refine_diff_density_rms 0.078
_refine_ls_extinction_method none
_refine_ls_goodness_of_fit_ref 0.973
_refine_ls_hydrogen_treatment mixed
_refine_ls_matrix_type full
_refine_ls_number_parameters 219
_refine_ls_number_reflns 4154
_refine_ls_number_restraints 0
_refine_ls_restrained_S_all 0.973
_refine_ls_R_factor_all 0.0401
_refine_ls_R_factor_gt 0.0274
_refine_ls_shift/su_max 0.001
_refine_ls_shift/su_mean 0.000
_refine_ls_structure_factor_coef Fsqd
_refine_ls_weighting_details 'calc w=1/[\s^2^(Fo^2^)+(0.0307P)^2^+0.0000P] where P=(Fo^2^+2Fc^2^)/3'
_refine_ls_weighting_scheme calc
_refine_ls_wR_factor_gt 0.0588
_refine_ls_wR_factor_ref 0.0611
_reflns_number_gt 3273
_reflns_number_total 4154
_reflns_threshold_expression >2sigma(I)
_cod_data_source_file b104976n.txt
_cod_data_source_block exo-ffms-[Co(tetraenol)Cl]ZnCl4
_cod_original_sg_symbol_H-M P2(1)/c
_cod_database_code 7010884

loop_
_symmetry_equiv_pos_as_xyz
'x, y, z'
'-x, y+1/2, -z+1/2'
'-x, -y, -z'
'x, -y-1/2, z-1/2'

loop_
_atom_site_label
_atom_site_type_symbol
_atom_site_fract_x
_atom_site_fract_y
_atom_site_fract_z
_atom_site_U_iso_or_equiv
_atom_site_adp_type
_atom_site_occupancy
_atom_site_symmetry_multiplicity
_atom_site_calc_flag
_atom_site_refinement_flags
_atom_site_disorder_assembly
_atom_site_disorder_group
Zn1 Zn 0.23877(3) 0.76832(3) 0.393922(14) 0.01921(9) Uani 1 1 d . . .
Co1 Co 0.32210(3) 0.87212(3) 0.675368(16) 0.01352(9) Uani 1 1 d . . .
Cl5 Cl 0.22729(6) 0.97337(7) 0.33035(3) 0.02285(16) Uani 1 1 d . . .
Cl1 Cl 0.48471(6) 0.78772(7) 0.74630(3) 0.02238(15) Uani 1 1 d . . .
Cl4 Cl 0.14709(7) 0.83214(8) 0.47950(3) 0.02554(16) Uani 1 1 d . . .
Cl3 Cl 0.10762(7) 0.59412(7) 0.34062(3) 0.02811(17) Uani 1 1 d . . .
Cl2 Cl 0.43643(7) 0.67907(8) 0.42434(4) 0.03285(18) Uani 1 1 d . . .
N3 N 0.2051(2) 0.7177(2) 0.69958(10) 0.0168(5) Uani 1 1 d . . .
H3' H 0.2250 0.7016 0.7414 0.020 Uiso 1 1 calc R . .
N5 N 0.4453(2) 1.0005(2) 0.64095(10) 0.0179(5) Uani 1 1 d . . .
H5B' H 0.4115 1.0957 0.6332 0.022 Uiso 1 1 calc R . .
H5A' H 0.5199 1.0093 0.6684 0.022 Uiso 1 1 calc R . .
N1 N 0.2877(2) 1.0236(2) 0.73611(9) 0.0172(5) Uani 1 1 d . . .
H1A' H 0.2767 0.9746 0.7715 0.021 Uiso 1 1 calc R . .
H1B' H 0.3578 1.0861 0.7449 0.021 Uiso 1 1 calc R . .
N4 N 0.3532(2) 0.7266(2) 0.61401(10) 0.0181(5) Uani 1 1 d . . .
H4' H 0.2874 0.7377 0.5812 0.022 Uiso 1 1 calc R . .
O1 O 0.24105(18) 1.2121(2) 0.62508(9) 0.0277(5) Uani 1 1 d . . .
H1" H 0.2059 1.2587 0.5939 0.042 Uiso 1 1 calc R . .
N2 N 0.17103(19) 0.9607(2) 0.62450(10) 0.0159(5) Uani 1 1 d . . .
H2' H 0.1876 0.9666 0.5847 0.019 Uiso 1 1 calc R . .
C6 C 0.3416(3) 0.5720(3) 0.63871(14) 0.0270(7) Uani 1 1 d . . .
H6B H 0.4169 0.5484 0.6698 0.032 Uiso 1 1 calc R . .
H6A H 0.3366 0.4960 0.6057 0.032 Uiso 1 1 calc R . .
C4 C 0.0708(2) 0.7740(3) 0.68517(13) 0.0204(6) Uani 1 1 d . . .
H4A H 0.0515 0.8425 0.7178 0.024 Uiso 1 1 calc R . .
H4B H 0.0099 0.6881 0.6819 0.024 Uiso 1 1 calc R . .
C5 C 0.2208(3) 0.5703(3) 0.66671(14) 0.0261(7) Uani 1 1 d . . .
H5B H 0.2239 0.4851 0.6959 0.031 Uiso 1 1 calc R . .
H5A H 0.1459 0.5547 0.6344 0.031 Uiso 1 1 calc R . .
C3 C 0.0580(2) 0.8580(3) 0.62529(12) 0.0195(6) Uani 1 1 d . . .
H3B H 0.0529 0.7846 0.5913 0.023 Uiso 1 1 calc R . .
H3A H -0.0220 0.9184 0.6196 0.023 Uiso 1 1 calc R . .
C2 C 0.1509(3) 1.1189(3) 0.64654(13) 0.0202(6) Uani 1 1 d . . .
H2A H 0.0619 1.1543 0.6307 0.024 Uiso 1 1 calc R . .
C8 C 0.4737(3) 0.9307(3) 0.58312(12) 0.0231(6) Uani 1 1 d . . .
H8B H 0.5583 0.9653 0.5745 0.028 Uiso 1 1 calc R . .
H8A H 0.4074 0.9600 0.5485 0.028 Uiso 1 1 calc R . .
C1 C 0.1727(3) 1.1167(3) 0.71503(12) 0.0212(6) Uani 1 1 d . . .
H1B H 0.1859 1.2210 0.7310 0.025 Uiso 1 1 calc R . .
H1A H 0.0970 1.0733 0.7301 0.025 Uiso 1 1 calc R . .
C7 C 0.4742(3) 0.7624(3) 0.59171(14) 0.0256(7) Uani 1 1 d . . .
H7B H 0.4782 0.7101 0.5527 0.031 Uiso 1 1 calc R . .
H7A H 0.5488 0.7309 0.6218 0.031 Uiso 1 1 calc R . .
O2 O 0.1110(2) 1.3837(2) 0.53921(10) 0.0374(5) Uani 1 1 d . . .
H2" H 0.0416 1.3354 0.5331 0.056 Uiso 1 1 calc R . .
C21 C 0.1607(3) 1.3985(4) 0.48318(15) 0.0419(9) Uani 1 1 d . . .
H21A H 0.2183 1.4875 0.4858 0.050 Uiso 1 1 calc R . .
H21B H 0.0887 1.4169 0.4497 0.050 Uiso 1 1 calc R . .
C20 C 0.2331(3) 1.2617(4) 0.46836(18) 0.0558(11) Uani 1 1 d . . .
H20A H 0.2661 1.2782 0.4300 0.084 Uiso 1 1 calc R . .
H20B H 0.1758 1.1738 0.4642 0.084 Uiso 1 1 calc R . .
H20C H 0.3050 1.2432 0.5012 0.084 Uiso 1 1 calc R . .

loop_
_atom_site_aniso_label
_atom_site_aniso_U_11
_atom_site_aniso_U_22
_atom_site_aniso_U_33
_atom_site_aniso_U_23
_atom_site_aniso_U_13
_atom_site_aniso_U_12
Zn1 0.01899(17) 0.02119(16) 0.01781(19) -0.00177(12) 0.00400(14) -0.00106(12)
Co1 0.01335(19) 0.01272(16) 0.0145(2) -0.00018(13) 0.00218(15) -0.00076(13)
Cl5 0.0232(4) 0.0235(3) 0.0227(4) 0.0017(3) 0.0061(3) 0.0011(3)
Cl1 0.0213(4) 0.0222(3) 0.0217(4) 0.0015(3) -0.0030(3) 0.0040(3)
Cl4 0.0276(4) 0.0323(4) 0.0177(4) -0.0047(3) 0.0066(3) 0.0006(3)
Cl3 0.0347(4) 0.0273(4) 0.0227(4) -0.0064(3) 0.0056(3) -0.0112(3)
Cl2 0.0235(4) 0.0380(4) 0.0375(5) 0.0060(3) 0.0062(3) 0.0087(3)
N3 0.0214(12) 0.0150(10) 0.0143(12) -0.0015(9) 0.0032(10) -0.0023(9)
N5 0.0174(12) 0.0176(10) 0.0189(13) -0.0005(9) 0.0033(10) -0.0004(9)
N1 0.0201(12) 0.0162(10) 0.0156(12) -0.0003(8) 0.0031(10) -0.0025(9)
N4 0.0163(12) 0.0181(10) 0.0195(13) -0.0019(9) 0.0013(10) 0.0010(9)
O1 0.0296(12) 0.0228(10) 0.0308(13) 0.0077(8) 0.0053(10) -0.0014(8)
N2 0.0168(12) 0.0178(11) 0.0134(12) -0.0002(9) 0.0037(9) -0.0001(9)
C6 0.0323(17) 0.0152(13) 0.0342(19) -0.0021(12) 0.0072(14) 0.0006(12)
C4 0.0173(14) 0.0214(13) 0.0237(16) -0.0041(11) 0.0073(12) -0.0084(11)
C5 0.0340(18) 0.0120(12) 0.0337(18) -0.0025(11) 0.0096(14) -0.0030(11)
C3 0.0155(14) 0.0221(13) 0.0211(16) -0.0036(11) 0.0035(12) -0.0023(11)
C2 0.0180(15) 0.0149(12) 0.0281(17) 0.0015(11) 0.0052(12) 0.0016(10)
C8 0.0214(15) 0.0308(14) 0.0183(16) -0.0031(12) 0.0062(13) -0.0065(12)
C1 0.0247(15) 0.0163(12) 0.0236(17) -0.0017(11) 0.0069(13) 0.0028(11)
C7 0.0251(16) 0.0263(14) 0.0275(18) -0.0052(12) 0.0104(14) 0.0010(12)
O2 0.0335(13) 0.0454(13) 0.0335(14) 0.0073(10) 0.0057(11) 0.0001(10)
C21 0.051(2) 0.0391(18) 0.036(2) 0.0017(15) 0.0072(18) -0.0066(16)
C20 0.036(2) 0.076(3) 0.053(3) -0.018(2) 0.0000(19) 0.0095(19)

loop_
_atom_type_symbol
_atom_type_description
_atom_type_scat_dispersion_real
_atom_type_scat_dispersion_imag
_atom_type_scat_source
C C 0.0033 0.0016 'International Tables Vol C Tables 4.2.6.8 and 6.1.1.4'
H H 0.0000 0.0000 'International Tables Vol C Tables 4.2.6.8 and 6.1.1.4'
N N 0.0061 0.0033 'International Tables Vol C Tables 4.2.6.8 and 6.1.1.4'
O O 0.0106 0.0060 'International Tables Vol C Tables 4.2.6.8 and 6.1.1.4'
Cl Cl 0.1484 0.1585 'International Tables Vol C Tables 4.2.6.8 and 6.1.1.4'
Co Co 0.3494 0.9721 'International Tables Vol C Tables 4.2.6.8 and 6.1.1.4'
Zn Zn 0.2839 1.4301 'International Tables Vol C Tables 4.2.6.8 and 6.1.1.4'

loop_
_geom_angle_atom_site_label_1
_geom_angle_atom_site_label_2
_geom_angle_atom_site_label_3
_geom_angle
_geom_angle_site_symmetry_1
_geom_angle_site_symmetry_3
_geom_angle_publ_flag
Cl2 Zn1 Cl3 112.44(3) . . ?
Cl2 Zn1 Cl5 115.05(3) . . ?
Cl3 Zn1 Cl5 104.21(3) . . ?
Cl2 Zn1 Cl4 108.98(3) . . ?
Cl3 Zn1 Cl4 106.97(3) . . ?
Cl5 Zn1 Cl4 108.81(3) . . ?
N4 Co1 N2 94.07(9) . . ?
N4 Co1 N5 85.13(9) . . ?
N2 Co1 N5 94.17(9) . . ?
N4 Co1 N3 85.07(9) . . ?
N2 Co1 N3 86.93(9) . . ?
N5 Co1 N3 170.19(8) . . ?
N4 Co1 N1 178.46(9) . . ?
N2 Co1 N1 84.48(9) . . ?
N5 Co1 N1 94.45(9) . . ?
N3 Co1 N1 95.36(9) . . ?
N4 Co1 Cl1 94.45(7) . . ?
N2 Co1 Cl1 171.09(7) . . ?
N5 Co1 Cl1 89.17(7) . . ?
N3 Co1 Cl1 91.19(7) . . ?
N1 Co1 Cl1 87.03(6) . . ?
C4 N3 C5 110.8(2) . . ?
C4 N3 Co1 108.98(15) . . ?
C5 N3 Co1 110.12(16) . . ?
C8 N5 Co1 109.19(15) . . ?
C1 N1 Co1 112.95(15) . . ?
C7 N4 C6 116.6(2) . . ?
C7 N4 Co1 110.11(16) . . ?
C6 N4 Co1 108.57(17) . . ?
C3 N2 C2 113.87(19) . . ?
C3 N2 Co1 109.08(15) . . ?
C2 N2 Co1 108.98(15) . . ?
N4 C6 C5 106.6(2) . . ?
N3 C4 C3 107.8(2) . . ?
C6 C5 N3 110.7(2) . . ?
N2 C3 C4 110.2(2) . . ?
O1 C2 C1 110.4(2) . . ?
O1 C2 N2 107.4(2) . . ?
C1 C2 N2 108.0(2) . . ?
N5 C8 C7 107.2(2) . . ?
N1 C1 C2 108.4(2) . . ?
N4 C7 C8 105.7(2) . . ?
O2 C21 C20 112.8(3) . . ?

loop_
_geom_bond_atom_site_label_1
_geom_bond_atom_site_label_2
_geom_bond_distance
_geom_bond_site_symmetry_2
_geom_bond_publ_flag
Zn1 Cl2 2.2327(9) . ?
Zn1 Cl3 2.2747(8) . ?
Zn1 Cl5 2.2890(8) . ?
Zn1 Cl4 2.3323(9) . ?
Co1 N4 1.939(2) . ?
Co1 N2 1.966(2) . ?
Co1 N5 1.968(2) . ?
Co1 N3 1.970(2) . ?
Co1 N1 1.974(2) . ?
Co1 Cl1 2.2664(8) . ?
N3 C4 1.488(3) . ?
N3 C5 1.515(3) . ?
N5 C8 1.497(3) . ?
N1 C1 1.480(3) . ?
N4 C7 1.474(3) . ?
N4 C6 1.484(3) . ?
O1 C2 1.397(3) . ?
N2 C3 1.501(3) . ?
N2 C2 1.508(3) . ?
C6 C5 1.503(4) . ?
C4 C3 1.510(4) . ?
C2 C1 1.503(4) . ?
C8 C7 1.499(4) . ?
O2 C21 1.430(4) . ?
C21 C20 1.494(4) . ?

loop_
_geom_torsion_atom_site_label_1
_geom_torsion_atom_site_label_2
_geom_torsion_atom_site_label_3
_geom_torsion_atom_site_label_4
_geom_torsion
_geom_torsion_site_symmetry_1
_geom_torsion_site_symmetry_2
_geom_torsion_site_symmetry_3
_geom_torsion_site_symmetry_4
_geom_torsion_publ_flag
N4 Co1 N3 C4 -112.36(17) . . . . ?
N2 Co1 N3 C4 -18.00(16) . . . . ?
N5 Co1 N3 C4 -114.7(5) . . . . ?
N1 Co1 N3 C4 66.15(17) . . . . ?
Cl1 Co1 N3 C4 153.28(15) . . . . ?
N4 Co1 N3 C5 9.43(17) . . . . ?
N2 Co1 N3 C5 103.79(17) . . . . ?
N5 Co1 N3 C5 7.1(6) . . . . ?
N1 Co1 N3 C5 -172.06(17) . . . . ?
Cl1 Co1 N3 C5 -84.93(16) . . . . ?
N4 Co1 N5 C8 9.85(17) . . . . ?
N2 Co1 N5 C8 -83.89(17) . . . . ?
N3 Co1 N5 C8 12.2(6) . . . . ?
N1 Co1 N5 C8 -168.67(16) . . . . ?
Cl1 Co1 N5 C8 104.38(16) . . . . ?
N4 Co1 N1 C1 21(3) . . . . ?
N2 Co1 N1 C1 1.52(17) . . . . ?
N5 Co1 N1 C1 95.29(17) . . . . ?
N3 Co1 N1 C1 -84.86(17) . . . . ?
Cl1 Co1 N1 C1 -175.78(16) . . . . ?
N2 Co1 N4 C7 112.84(17) . . . . ?
N5 Co1 N4 C7 19.00(17) . . . . ?
N3 Co1 N4 C7 -160.60(18) . . . . ?
N1 Co1 N4 C7 93(3) . . . . ?
Cl1 Co1 N4 C7 -69.79(17) . . . . ?
N2 Co1 N4 C6 -118.44(18) . . . . ?
N5 Co1 N4 C6 147.72(18) . . . . ?
N3 Co1 N4 C6 -31.88(18) . . . . ?
N1 Co1 N4 C6 -138(3) . . . . ?
Cl1 Co1 N4 C6 58.93(17) . . . . ?
N4 Co1 N2 C3 78.11(17) . . . . ?
N5 Co1 N2 C3 163.51(16) . . . . ?
N3 Co1 N2 C3 -6.72(16) . . . . ?
N1 Co1 N2 C3 -102.41(17) . . . . ?
Cl1 Co1 N2 C3 -84.7(4) . . . . ?
N4 Co1 N2 C2 -157.02(16) . . . . ?
N5 Co1 N2 C2 -71.62(16) . . . . ?
N3 Co1 N2 C2 118.15(16) . . . . ?
N1 Co1 N2 C2 22.46(16) . . . . ?
Cl1 Co1 N2 C2 40.1(5) . . . . ?
C7 N4 C6 C5 171.7(2) . . . . ?
Co1 N4 C6 C5 46.8(3) . . . . ?
C5 N3 C4 C3 -83.0(2) . . . . ?
Co1 N3 C4 C3 38.4(2) . . . . ?
N4 C6 C5 N3 -39.3(3) . . . . ?
C4 N3 C5 C6 135.3(2) . . . . ?
Co1 N3 C5 C6 14.7(3) . . . . ?
C2 N2 C3 C4 -91.9(2) . . . . ?
Co1 N2 C3 C4 30.1(2) . . . . ?
N3 C4 C3 N2 -45.0(3) . . . . ?
C3 N2 C2 O1 -160.8(2) . . . . ?
Co1 N2 C2 O1 77.2(2) . . . . ?
C3 N2 C2 C1 80.2(3) . . . . ?
Co1 N2 C2 C1 -41.8(2) . . . . ?
Co1 N5 C8 C7 -36.0(2) . . . . ?
Co1 N1 C1 C2 -25.2(2) . . . . ?
O1 C2 C1 N1 -74.2(2) . . . . ?
N2 C2 C1 N1 42.9(3) . . . . ?
C6 N4 C7 C8 -167.4(2) . . . . ?
Co1 N4 C7 C8 -43.2(3) . . . . ?
N5 C8 C7 N4 50.9(3) . . . . ?
